data_7024849
loop_
_publ_author_name
'Chandrasekhar, Vadapalli'
'Thirumoorthi, Ramalingam'

_publ_section_title
;
 Coordination polymers containing ferrocene backbone. Synthesis, structure
 and electrochemistry.
;
_journal_issue 10
_journal_name_full 'Dalton transactions (Cambridge, England : 2003)'
_journal_page_first 2684
_journal_page_last 2691
_journal_paper_doi 10.1039/b922044e
_journal_volume 39
_journal_year 2010
_chemical_formula_moiety 'C60 H52 Fe N2 O4 Sn2, 2(O H2)'
_chemical_formula_sum 'C60 H56 Fe N2 O6 Sn2'
_chemical_formula_weight 1194.30
_chemical_name_systematic
;
?
;
_space_group_IT_number 2
_symmetry_cell_setting triclinic
_symmetry_space_group_name_Hall '-P 1'
_symmetry_space_group_name_H-M 'P -1'
_atom_sites_solution_hydrogens geom
_atom_sites_solution_primary direct
_atom_sites_solution_secondary difmap
_cell_angle_alpha 79.132(5)
_cell_angle_beta 82.046(5)
_cell_angle_gamma 65.732(5)
_cell_formula_units_Z 1
_cell_length_a 10.111(5)
_cell_length_b 10.333(5)
_cell_length_c 13.756(5)
_cell_measurement_reflns_used 3343
_cell_measurement_temperature 100(2)
_cell_measurement_theta_max 27.90
_cell_measurement_theta_min 2.19
_cell_volume 1283.7(10)
_computing_cell_refinement 'Bruker SMART'
_computing_data_collection 'Bruker SMART'
_computing_data_reduction 'Bruker SAINT'
_computing_structure_refinement 'SHELXL-97 (Sheldrick, 1997)'
_computing_structure_solution 'SHELXS-97 (Sheldrick, 1990)'
_diffrn_ambient_temperature 100(2)
_diffrn_measured_fraction_theta_full 0.964
_diffrn_measured_fraction_theta_max 0.964
_diffrn_measurement_device_type 'CCD area detector'
_diffrn_measurement_method 'phi and omega scans'
_diffrn_radiation_monochromator graphite
_diffrn_radiation_source 'fine-focus sealed tube'
_diffrn_radiation_type MoK\a
_diffrn_radiation_wavelength 0.71069
_diffrn_reflns_av_R_equivalents 0.0225
_diffrn_reflns_av_sigmaI/netI 0.0495
_diffrn_reflns_limit_h_max 12
_diffrn_reflns_limit_h_min -12
_diffrn_reflns_limit_k_max 13
_diffrn_reflns_limit_k_min -13
_diffrn_reflns_limit_l_max 9
_diffrn_reflns_limit_l_min -17
_diffrn_reflns_number 7702
_diffrn_reflns_theta_full 27.00
_diffrn_reflns_theta_max 27.00
_diffrn_reflns_theta_min 2.19
_exptl_absorpt_coefficient_mu 1.299
_exptl_absorpt_correction_T_max 0.7812
_exptl_absorpt_correction_T_min 0.6967
_exptl_absorpt_correction_type empirical
_exptl_absorpt_process_details SADABS
_exptl_crystal_colour yellow
_exptl_crystal_density_diffrn 1.545
_exptl_crystal_density_method 'not measured'
_exptl_crystal_description platelet
_exptl_crystal_F_000 604
_exptl_crystal_size_max 0.30
_exptl_crystal_size_mid 0.20
_exptl_crystal_size_min 0.20
_refine_diff_density_max 1.744
_refine_diff_density_min -1.169
_refine_diff_density_rms 0.170
_refine_ls_extinction_method none
_refine_ls_goodness_of_fit_ref 1.125
_refine_ls_hydrogen_treatment riding
_refine_ls_matrix_type full
_refine_ls_number_parameters 323
_refine_ls_number_reflns 5394
_refine_ls_number_restraints 0
_refine_ls_restrained_S_all 1.125
_refine_ls_R_factor_all 0.0550
_refine_ls_R_factor_gt 0.0441
_refine_ls_shift/su_max 0.001
_refine_ls_shift/su_mean 0.000
_refine_ls_structure_factor_coef Fsqd
_refine_ls_weighting_details 'calc w=1/[\s^2^(Fo^2^)+(0.0438P)^2^+7.5915P] where P=(Fo^2^+2Fc^2^)/3'
_refine_ls_weighting_scheme calc
_refine_ls_wR_factor_gt 0.1074
_refine_ls_wR_factor_ref 0.1348
_reflns_number_gt 4716
_reflns_number_total 5394
_reflns_threshold_expression >2sigma(I)
_cod_data_source_file b922044e.txt
_cod_data_source_block compound3
_cod_depositor_comments
;
The following automatic conversions were performed:

'_symmetry_cell_setting' value 'Triclinic' changed to 'triclinic'
according to /home/saulius/struct/CIF-dictionaries/cif_core.dic
dictionary named 'cif_core.dic' version 2.4.2 from 2011-04-26.

Automatic conversion script
Id: cif_fix_values 1891 2012-01-12 08:04:46Z andrius 
;
_cod_original_sg_symbol_H-M 'P-1 '
_cod_database_code 7024849

loop_
_symmetry_equiv_pos_as_xyz
'x, y, z'
'-x, -y, -z'

loop_
_atom_site_label
_atom_site_type_symbol
_atom_site_fract_x
_atom_site_fract_y
_atom_site_fract_z
_atom_site_U_iso_or_equiv
_atom_site_adp_type
_atom_site_occupancy
_atom_site_symmetry_multiplicity
_atom_site_calc_flag
_atom_site_refinement_flags
Sn1 Sn 0.62906(4) 0.13963(4) 0.21773(3) 0.01834(12) Uani 1 1 d .
Fe1 Fe 0.5000 0.5000 0.5000 0.0178(2) Uani 1 2 d S
O1 O 0.7733(4) 0.3219(4) 0.2817(3) 0.0317(9) Uani 1 1 d .
O2 O 0.5472(4) 0.3398(4) 0.2748(3) 0.0243(8) Uani 1 1 d .
O3 O 0.0411(7) 0.5473(10) 0.4021(7) 0.130(4) Uani 1 1 d .
N1 N 0.7118(5) -0.0932(5) 0.1545(3) 0.0195(9) Uani 1 1 d .
C1 C 0.7008(6) -0.0983(5) 0.0580(4) 0.0201(10) Uani 1 1 d .
H1 H 0.6665 -0.0103 0.0142 0.024 Uiso 1 1 calc R
C2 C 0.7359(6) -0.2223(6) 0.0203(4) 0.0219(10) Uani 1 1 d .
H2 H 0.7283 -0.2192 -0.0482 0.026 Uiso 1 1 calc R
C3 C 0.7833(5) -0.3542(6) 0.0830(4) 0.0207(10) Uani 1 1 d .
C4 C 0.8200(6) -0.4926(6) 0.0463(5) 0.0278(12) Uani 1 1 d .
H4A H 0.7356 -0.5185 0.0588 0.042 Uiso 1 1 calc R
H4B H 0.9019 -0.5680 0.0810 0.042 Uiso 1 1 calc R
H4C H 0.8468 -0.4823 -0.0252 0.042 Uiso 1 1 calc R
C5 C 0.7925(6) -0.3496(5) 0.1824(4) 0.0209(10) Uani 1 1 d .
H5 H 0.8243 -0.4360 0.2280 0.025 Uiso 1 1 calc R
C6 C 0.7556(6) -0.2198(6) 0.2145(4) 0.0228(11) Uani 1 1 d .
H6 H 0.7614 -0.2198 0.2828 0.027 Uiso 1 1 calc R
C7 C 0.7007(5) 0.2118(5) 0.0724(4) 0.0178(10) Uani 1 1 d .
C8 C 0.5964(6) 0.3008(6) 0.0065(4) 0.0235(11) Uani 1 1 d .
H8 H 0.4964 0.3326 0.0285 0.028 Uiso 1 1 calc R
C9 C 0.6363(6) 0.3443(6) -0.0914(4) 0.0284(12) Uani 1 1 d .
H9 H 0.5641 0.4056 -0.1356 0.034 Uiso 1 1 calc R
C10 C 0.7816(6) 0.2975(6) -0.1233(4) 0.0274(12) Uani 1 1 d .
H10 H 0.8093 0.3253 -0.1902 0.033 Uiso 1 1 calc R
C11 C 0.8875(6) 0.2103(6) -0.0586(4) 0.0218(11) Uani 1 1 d .
H11 H 0.9875 0.1805 -0.0803 0.026 Uiso 1 1 calc R
C12 C 0.8466(6) 0.1668(5) 0.0380(4) 0.0195(10) Uani 1 1 d .
H12 H 0.9194 0.1050 0.0818 0.023 Uiso 1 1 calc R
C13 C 0.4114(5) 0.1491(6) 0.2275(4) 0.0213(10) Uani 1 1 d .
C14 C 0.2955(6) 0.2818(6) 0.2352(4) 0.0270(12) Uani 1 1 d .
H14 H 0.3145 0.3634 0.2387 0.032 Uiso 1 1 calc R
C15 C 0.1516(7) 0.2946(7) 0.2376(4) 0.0336(14) Uani 1 1 d .
H15 H 0.0736 0.3854 0.2412 0.040 Uiso 1 1 calc R
C16 C 0.1228(6) 0.1764(7) 0.2350(4) 0.0313(13) Uani 1 1 d .
H16 H 0.0252 0.1850 0.2379 0.038 Uiso 1 1 calc R
C17 C 0.2362(6) 0.0455(7) 0.2281(4) 0.0297(13) Uani 1 1 d .
H17 H 0.2163 -0.0360 0.2259 0.036 Uiso 1 1 calc R
C18 C 0.3790(6) 0.0316(6) 0.2243(4) 0.0234(11) Uani 1 1 d .
H18 H 0.4558 -0.0595 0.2194 0.028 Uiso 1 1 calc R
C19 C 0.7635(6) 0.0153(5) 0.3364(4) 0.0212(10) Uani 1 1 d .
C20 C 0.9125(7) -0.0470(9) 0.3232(5) 0.0450(18) Uani 1 1 d .
H20 H 0.9580 -0.0346 0.2589 0.054 Uiso 1 1 calc R
C21 C 0.9978(8) -0.1267(11) 0.4006(6) 0.068(3) Uani 1 1 d .
H21 H 1.1006 -0.1701 0.3895 0.082 Uiso 1 1 calc R
C22 C 0.9313(8) -0.1433(11) 0.4960(5) 0.067(3) Uani 1 1 d .
H22 H 0.9890 -0.1941 0.5506 0.080 Uiso 1 1 calc R
C23 C 0.7821(8) -0.0854(8) 0.5099(5) 0.0448(17) Uani 1 1 d .
H23 H 0.7360 -0.0998 0.5736 0.054 Uiso 1 1 calc R
C24 C 0.6988(6) -0.0051(6) 0.4295(4) 0.0275(12) Uani 1 1 d .
H24 H 0.5958 0.0361 0.4393 0.033 Uiso 1 1 calc R
C25 C 0.6434(6) 0.3784(5) 0.3002(4) 0.0216(11) Uani 1 1 d .
C26 C 0.5800(6) 0.5045(6) 0.3554(4) 0.0244(11) Uani 1 1 d .
C27 C 0.6632(6) 0.5440(6) 0.4135(4) 0.0290(12) Uani 1 1 d .
H27 H 0.7697 0.4937 0.4227 0.035 Uiso 1 1 calc R
C28 C 0.5655(7) 0.6673(6) 0.4544(4) 0.0288(12) Uani 1 1 d .
H28 H 0.5911 0.7184 0.4990 0.035 Uiso 1 1 calc R
C29 C 0.4246(7) 0.7050(6) 0.4234(4) 0.0314(13) Uani 1 1 d .
H29 H 0.3344 0.7872 0.4422 0.038 Uiso 1 1 calc R
C30 C 0.4329(6) 0.6050(5) 0.3621(4) 0.0240(11) Uani 1 1 d .
H30 H 0.3502 0.6051 0.3297 0.029 Uiso 1 1 calc R

loop_
_atom_site_aniso_label
_atom_site_aniso_U_11
_atom_site_aniso_U_22
_atom_site_aniso_U_33
_atom_site_aniso_U_23
_atom_site_aniso_U_13
_atom_site_aniso_U_12
Sn1 0.02145(19) 0.01788(19) 0.01578(19) -0.00224(13) -0.00008(13) -0.00832(14)
Fe1 0.0199(5) 0.0178(5) 0.0162(5) -0.0041(4) -0.0002(4) -0.0076(4)
O1 0.028(2) 0.027(2) 0.042(3) -0.0138(18) 0.0119(18) -0.0140(17)
O2 0.033(2) 0.0214(18) 0.0224(19) -0.0072(15) -0.0026(16) -0.0122(16)
O3 0.044(4) 0.176(8) 0.191(9) -0.163(8) -0.012(4) -0.007(4)
N1 0.020(2) 0.021(2) 0.019(2) -0.0017(17) 0.0003(17) -0.0102(17)
C1 0.027(3) 0.018(2) 0.018(2) 0.000(2) -0.003(2) -0.012(2)
C2 0.028(3) 0.025(3) 0.016(2) -0.005(2) 0.002(2) -0.013(2)
C3 0.017(2) 0.024(3) 0.024(3) -0.003(2) 0.000(2) -0.011(2)
C4 0.030(3) 0.022(3) 0.035(3) -0.009(2) -0.003(2) -0.012(2)
C5 0.026(3) 0.014(2) 0.022(3) 0.000(2) -0.001(2) -0.009(2)
C6 0.024(3) 0.027(3) 0.019(3) -0.004(2) -0.003(2) -0.011(2)
C7 0.023(2) 0.017(2) 0.017(2) -0.0030(19) 0.0018(19) -0.012(2)
C8 0.022(3) 0.026(3) 0.017(3) -0.001(2) -0.003(2) -0.005(2)
C9 0.033(3) 0.026(3) 0.024(3) 0.003(2) -0.004(2) -0.012(2)
C10 0.038(3) 0.023(3) 0.021(3) -0.001(2) 0.001(2) -0.013(2)
C11 0.022(3) 0.023(3) 0.024(3) -0.003(2) 0.003(2) -0.014(2)
C12 0.024(3) 0.017(2) 0.018(2) -0.0027(19) -0.003(2) -0.007(2)
C13 0.019(2) 0.023(3) 0.015(2) 0.000(2) 0.0019(19) -0.003(2)
C14 0.026(3) 0.031(3) 0.020(3) -0.009(2) 0.001(2) -0.007(2)
C15 0.030(3) 0.037(3) 0.023(3) -0.003(3) -0.005(2) -0.002(3)
C16 0.020(3) 0.048(4) 0.017(3) -0.001(2) 0.005(2) -0.009(3)
C17 0.029(3) 0.046(3) 0.022(3) 0.001(3) -0.002(2) -0.025(3)
C18 0.025(3) 0.021(3) 0.021(3) 0.002(2) -0.001(2) -0.008(2)
C19 0.030(3) 0.020(2) 0.021(3) -0.001(2) -0.005(2) -0.017(2)
C20 0.030(3) 0.083(5) 0.020(3) 0.009(3) -0.006(2) -0.026(3)
C21 0.025(3) 0.129(8) 0.030(4) 0.016(5) -0.007(3) -0.021(4)
C22 0.036(4) 0.113(7) 0.024(4) 0.016(4) -0.012(3) -0.011(4)
C23 0.046(4) 0.055(4) 0.014(3) 0.003(3) 0.003(3) -0.006(3)
C24 0.030(3) 0.027(3) 0.020(3) -0.004(2) -0.003(2) -0.004(2)
C25 0.032(3) 0.018(2) 0.020(3) -0.004(2) 0.006(2) -0.017(2)
C26 0.029(3) 0.031(3) 0.016(2) -0.004(2) 0.003(2) -0.016(2)
C27 0.031(3) 0.033(3) 0.033(3) -0.010(3) 0.005(2) -0.023(3)
C28 0.048(4) 0.028(3) 0.025(3) -0.009(2) 0.003(2) -0.029(3)
C29 0.044(3) 0.020(3) 0.024(3) -0.003(2) -0.001(2) -0.007(2)
C30 0.036(3) 0.020(2) 0.011(2) -0.001(2) -0.005(2) -0.006(2)

loop_
_atom_type_symbol
_atom_type_description
_atom_type_scat_dispersion_real
_atom_type_scat_dispersion_imag
_atom_type_scat_source
C C 0.0033 0.0016 'International Tables Vol C Tables 4.2.6.8 and 6.1.1.4'
H H 0.0000 0.0000 'International Tables Vol C Tables 4.2.6.8 and 6.1.1.4'
N N 0.0061 0.0033 'International Tables Vol C Tables 4.2.6.8 and 6.1.1.4'
O O 0.0106 0.0060 'International Tables Vol C Tables 4.2.6.8 and 6.1.1.4'
Fe Fe 0.3463 0.8444 'International Tables Vol C Tables 4.2.6.8 and 6.1.1.4'
Sn Sn -0.6537 1.4246 'International Tables Vol C Tables 4.2.6.8 and 6.1.1.4'

loop_
_geom_angle_atom_site_label_1
_geom_angle_atom_site_label_2
_geom_angle_atom_site_label_3
_geom_angle
_geom_angle_site_symmetry_1
_geom_angle_site_symmetry_3
C19 Sn1 C7 126.4(2) . .
C19 Sn1 O2 96.28(17) . .
C7 Sn1 O2 97.86(16) . .
C19 Sn1 C13 118.04(19) . .
C7 Sn1 C13 113.52(19) . .
O2 Sn1 C13 89.54(17) . .
C19 Sn1 N1 84.40(17) . .
C7 Sn1 N1 83.97(16) . .
O2 Sn1 N1 177.07(14) . .
C13 Sn1 N1 87.64(17) . .
C26 Fe1 C26 179.999(2) . 2_666
C26 Fe1 C30 40.7(2) . .
C26 Fe1 C30 139.3(2) 2_666 .
C26 Fe1 C30 139.3(2) . 2_666
C26 Fe1 C30 40.7(2) 2_666 2_666
C30 Fe1 C30 179.999(2) . 2_666
C26 Fe1 C27 41.5(2) . .
C26 Fe1 C27 138.5(2) 2_666 .
C30 Fe1 C27 68.9(2) . .
C30 Fe1 C27 111.1(2) 2_666 .
C26 Fe1 C27 138.5(2) . 2_666
C26 Fe1 C27 41.5(2) 2_666 2_666
C30 Fe1 C27 111.1(2) . 2_666
C30 Fe1 C27 68.9(2) 2_666 2_666
C27 Fe1 C27 179.999(1) . 2_666
C26 Fe1 C29 68.2(2) . .
C26 Fe1 C29 111.8(2) 2_666 .
C30 Fe1 C29 40.5(2) . .
C30 Fe1 C29 139.5(2) 2_666 .
C27 Fe1 C29 68.1(3) . .
C27 Fe1 C29 111.9(3) 2_666 .
C26 Fe1 C29 111.8(2) . 2_666
C26 Fe1 C29 68.2(2) 2_666 2_666
C30 Fe1 C29 139.5(2) . 2_666
C30 Fe1 C29 40.5(2) 2_666 2_666
C27 Fe1 C29 111.9(3) . 2_666
C27 Fe1 C29 68.1(3) 2_666 2_666
C29 Fe1 C29 180.0(2) . 2_666
C26 Fe1 C28 111.6(2) . 2_666
C26 Fe1 C28 68.4(2) 2_666 2_666
C30 Fe1 C28 111.8(2) . 2_666
C30 Fe1 C28 68.2(2) 2_666 2_666
C27 Fe1 C28 139.8(2) . 2_666
C27 Fe1 C28 40.2(2) 2_666 2_666
C29 Fe1 C28 139.7(3) . 2_666
C29 Fe1 C28 40.3(3) 2_666 2_666
C26 Fe1 C28 68.4(2) . .
C26 Fe1 C28 111.6(2) 2_666 .
C30 Fe1 C28 68.2(2) . .
C30 Fe1 C28 111.8(2) 2_666 .
C27 Fe1 C28 40.2(2) . .
C27 Fe1 C28 139.8(2) 2_666 .
C29 Fe1 C28 40.3(3) . .
C29 Fe1 C28 139.7(3) 2_666 .
C28 Fe1 C28 179.999(1) 2_666 .
C25 O2 Sn1 116.5(3) . .
C6 N1 C1 115.9(4) . .
C6 N1 Sn1 122.5(3) . .
C1 N1 Sn1 121.2(3) . .
N1 C1 C2 123.9(5) . .
N1 C1 H1 118.0 . .
C2 C1 H1 118.0 . .
C1 C2 C3 119.8(5) . .
C1 C2 H2 120.1 . .
C3 C2 H2 120.1 . .
C5 C3 C2 116.5(5) . .
C5 C3 C4 121.3(5) . .
C2 C3 C4 122.1(5) . .
C3 C4 H4A 109.5 . .
C3 C4 H4B 109.5 . .
H4A C4 H4B 109.5 . .
C3 C4 H4C 109.5 . .
H4A C4 H4C 109.5 . .
H4B C4 H4C 109.5 . .
C6 C5 C3 120.0(5) . .
C6 C5 H5 120.0 . .
C3 C5 H5 120.0 . .
N1 C6 C5 123.7(5) . .
N1 C6 H6 118.2 . .
C5 C6 H6 118.2 . .
C8 C7 C12 118.2(5) . .
C8 C7 Sn1 118.4(4) . .
C12 C7 Sn1 123.3(4) . .
C7 C8 C9 121.1(5) . .
C7 C8 H8 119.5 . .
C9 C8 H8 119.5 . .
C10 C9 C8 119.4(5) . .
C10 C9 H9 120.3 . .
C8 C9 H9 120.3 . .
C9 C10 C11 120.5(5) . .
C9 C10 H10 119.7 . .
C11 C10 H10 119.7 . .
C12 C11 C10 119.5(5) . .
C12 C11 H11 120.2 . .
C10 C11 H11 120.2 . .
C11 C12 C7 121.3(5) . .
C11 C12 H12 119.4 . .
C7 C12 H12 119.4 . .
C18 C13 C14 118.1(5) . .
C18 C13 Sn1 123.7(4) . .
C14 C13 Sn1 118.2(4) . .
C15 C14 C13 120.3(6) . .
C15 C14 H14 119.8 . .
C13 C14 H14 119.8 . .
C16 C15 C14 120.3(6) . .
C16 C15 H15 119.9 . .
C14 C15 H15 119.9 . .
C15 C16 C17 119.7(5) . .
C15 C16 H16 120.2 . .
C17 C16 H16 120.2 . .
C16 C17 C18 120.7(6) . .
C16 C17 H17 119.7 . .
C18 C17 H17 119.7 . .
C17 C18 C13 120.9(5) . .
C17 C18 H18 119.5 . .
C13 C18 H18 119.5 . .
C20 C19 C24 118.6(5) . .
C20 C19 Sn1 122.5(4) . .
C24 C19 Sn1 118.9(4) . .
C19 C20 C21 121.8(6) . .
C19 C20 H20 119.1 . .
C21 C20 H20 119.1 . .
C20 C21 C22 119.3(7) . .
C20 C21 H21 120.4 . .
C22 C21 H21 120.4 . .
C23 C22 C21 119.6(6) . .
C23 C22 H22 120.2 . .
C21 C22 H22 120.2 . .
C22 C23 C24 119.5(6) . .
C22 C23 H23 120.3 . .
C24 C23 H23 120.3 . .
C19 C24 C23 121.1(6) . .
C19 C24 H24 119.4 . .
C23 C24 H24 119.4 . .
O1 C25 O2 125.3(5) . .
O1 C25 C26 120.7(5) . .
O2 C25 C26 114.0(5) . .
C30 C26 C27 107.9(5) . .
C30 C26 C25 128.1(5) . .
C27 C26 C25 124.1(5) . .
C30 C26 Fe1 70.1(3) . .
C27 C26 Fe1 69.7(3) . .
C25 C26 Fe1 125.4(4) . .
C28 C27 C26 107.2(5) . .
C28 C27 Fe1 70.1(3) . .
C26 C27 Fe1 68.8(3) . .
C28 C27 H27 126.4 . .
C26 C27 H27 126.4 . .
Fe1 C27 H27 126.4 . .
C27 C28 C29 108.7(5) . .
C27 C28 Fe1 69.7(3) . .
C29 C28 Fe1 69.8(3) . .
C27 C28 H28 125.6 . .
C29 C28 H28 125.6 . .
Fe1 C28 H28 125.6 . .
C28 C29 C30 108.5(5) . .
C28 C29 Fe1 69.9(3) . .
C30 C29 Fe1 69.6(3) . .
C28 C29 H29 125.8 . .
C30 C29 H29 125.8 . .
Fe1 C29 H29 125.8 . .
C29 C30 C26 107.7(5) . .
C29 C30 Fe1 69.9(3) . .
C26 C30 Fe1 69.2(3) . .
C29 C30 H30 126.1 . .
C26 C30 H30 126.1 . .
Fe1 C30 H30 126.1 . .

loop_
_geom_bond_atom_site_label_1
_geom_bond_atom_site_label_2
_geom_bond_distance
_geom_bond_site_symmetry_2
Sn1 C19 2.133(5) .
Sn1 C7 2.136(5) .
Sn1 O2 2.146(4) .
Sn1 C13 2.149(5) .
Sn1 N1 2.485(4) .
Fe1 C26 2.041(5) .
Fe1 C26 2.041(5) 2_666
Fe1 C30 2.052(5) .
Fe1 C30 2.052(5) 2_666
Fe1 C27 2.053(6) .
Fe1 C27 2.053(6) 2_666
Fe1 C29 2.057(6) .
Fe1 C29 2.057(6) 2_666
Fe1 C28 2.058(5) 2_666
Fe1 C28 2.058(5) .
O1 C25 1.210(7) .
O2 C25 1.301(6) .
N1 C6 1.344(7) .
N1 C1 1.360(7) .
C1 C2 1.364(7) .
C1 H1 0.9500 .
C2 C3 1.402(7) .
C2 H2 0.9500 .
C3 C5 1.395(7) .
C3 C4 1.490(7) .
C4 H4A 0.9800 .
C4 H4B 0.9800 .
C4 H4C 0.9800 .
C5 C6 1.378(7) .
C5 H5 0.9500 .
C6 H6 0.9500 .
C7 C8 1.390(7) .
C7 C12 1.393(7) .
C8 C9 1.395(8) .
C8 H8 0.9500 .
C9 C10 1.379(8) .
C9 H9 0.9500 .
C10 C11 1.386(8) .
C10 H10 0.9500 .
C11 C12 1.383(7) .
C11 H11 0.9500 .
C12 H12 0.9500 .
C13 C18 1.391(7) .
C13 C14 1.402(7) .
C14 C15 1.401(8) .
C14 H14 0.9500 .
C15 C16 1.375(9) .
C15 H15 0.9500 .
C16 C17 1.377(9) .
C16 H16 0.9500 .
C17 C18 1.385(8) .
C17 H17 0.9500 .
C18 H18 0.9500 .
C19 C20 1.375(8) .
C19 C24 1.375(8) .
C20 C21 1.376(9) .
C20 H20 0.9500 .
C21 C22 1.404(10) .
C21 H21 0.9500 .
C22 C23 1.375(10) .
C22 H22 0.9500 .
C23 C24 1.400(8) .
C23 H23 0.9500 .
C24 H24 0.9500 .
C25 C26 1.496(7) .
C26 C30 1.424(8) .
C26 C27 1.450(8) .
C27 C28 1.414(8) .
C27 H27 1.0000 .
C28 C29 1.419(9) .
C28 H28 1.0000 .
C29 C30 1.422(8) .
C29 H29 1.0000 .
C30 H30 1.0000 .
